data_7209911
loop_
_publ_author_name
'Sun, Xiao-Li'
'Shen, Bing-Xue'
'Zang, Shuang-Quan'
'Du, Chen-Xia'

_publ_section_title
;
 Effect of lanthanide contraction on crystal structures of Ln(iii)
 coordination polymers with dinuclear SBUs based on
 3-(4-hydroxypyridinium-1-yl) phthalic acid and oxalic acid
;
_journal_issue 29
_journal_name_full CrystEngComm
_journal_page_first 5910
_journal_paper_doi 10.1039/c3ce40236c
_journal_volume 15
_journal_year 2013
_chemical_formula_moiety 'C28 H20 N2 O17 Pr2'
_chemical_formula_sum 'C28 H20 N2 O17 Pr2'
_chemical_formula_weight 938.28
_chemical_name_systematic
;

?

;
_space_group_IT_number 2
_symmetry_cell_setting triclinic
_symmetry_space_group_name_Hall '-P 1'
_symmetry_space_group_name_H-M 'P -1'
_atom_sites_solution_hydrogens geom
_atom_sites_solution_primary direct
_atom_sites_solution_secondary difmap
_audit_creation_method SHELXL-97
_cell_angle_alpha 72.375(4)
_cell_angle_beta 73.510(5)
_cell_angle_gamma 69.764(5)
_cell_formula_units_Z 2
_cell_length_a 10.1992(6)
_cell_length_b 12.4966(5)
_cell_length_c 13.2905(7)
_cell_measurement_reflns_used 4427
_cell_measurement_temperature 296(2)
_cell_measurement_theta_max 29.3142
_cell_measurement_theta_min 2.9678
_cell_volume 1484.08(14)
_computing_cell_refinement 'Bruker FRAMBO'
_computing_data_collection 'Bruker FRAMBO'
_computing_data_reduction 'Bruker SAINT'
_computing_molecular_graphics 'Bruker SHELXTL'
_computing_publication_material 'Bruker SHELXTL'
_computing_structure_refinement 'SHELXL-97 (Sheldrick, 1997)'
_computing_structure_solution 'SHELXS-97 (Sheldrick, 1990)'
_diffrn_ambient_temperature 296(2)
_diffrn_measured_fraction_theta_full 0.998
_diffrn_measured_fraction_theta_max 0.998
_diffrn_measurement_device_type 'multiwire proportional'
_diffrn_measurement_method 'phi and omega scans'
_diffrn_radiation_monochromator graphite
_diffrn_radiation_source 'fine-focus sealed tube'
_diffrn_radiation_type MoK\a
_diffrn_radiation_wavelength 0.71073
_diffrn_reflns_av_R_equivalents 0.0420
_diffrn_reflns_av_sigmaI/netI 0.0533
_diffrn_reflns_limit_h_max 12
_diffrn_reflns_limit_h_min -12
_diffrn_reflns_limit_k_max 14
_diffrn_reflns_limit_k_min -14
_diffrn_reflns_limit_l_max 15
_diffrn_reflns_limit_l_min -14
_diffrn_reflns_number 11046
_diffrn_reflns_theta_full 24.99
_diffrn_reflns_theta_max 24.99
_diffrn_reflns_theta_min 2.97
_exptl_absorpt_coefficient_mu 3.332
_exptl_absorpt_correction_T_max 1.00000
_exptl_absorpt_correction_T_min 0.51334
_exptl_absorpt_correction_type multi-scan
_exptl_absorpt_process_details 'SADABS(Bruker, 2009)'
_exptl_crystal_density_diffrn 2.100
_exptl_crystal_density_method 'not measured'
_exptl_crystal_F_000 912
_exptl_crystal_size_max 0.32
_exptl_crystal_size_mid 0.29
_exptl_crystal_size_min 0.28
_refine_diff_density_max 1.001
_refine_diff_density_min -1.394
_refine_diff_density_rms 0.132
_refine_ls_extinction_method none
_refine_ls_goodness_of_fit_ref 1.041
_refine_ls_hydrogen_treatment constr
_refine_ls_matrix_type full
_refine_ls_number_parameters 442
_refine_ls_number_reflns 5206
_refine_ls_number_restraints 0
_refine_ls_restrained_S_all 1.041
_refine_ls_R_factor_all 0.0378
_refine_ls_R_factor_gt 0.0317
_refine_ls_shift/su_max 0.001
_refine_ls_shift/su_mean 0.000
_refine_ls_structure_factor_coef Fsqd
_refine_ls_weighting_details 'calc w=1/[\s^2^(Fo^2^)+(0.0326P)^2^+0.0000P] where P=(Fo^2^+2Fc^2^)/3'
_refine_ls_weighting_scheme calc
_refine_ls_wR_factor_gt 0.0719
_refine_ls_wR_factor_ref 0.0758
_reflns_number_gt 4510
_reflns_number_total 5206
_reflns_threshold_expression >2sigma(I)
_cod_data_source_file c3ce40236c.txt
_cod_data_source_block 3
_cod_depositor_comments
;
The following automatic conversions were performed:

'_symmetry_cell_setting' value 'Triclinic' changed to 'triclinic'
according to /home/saulius/struct/CIF-dictionaries/cif_core.dic
dictionary named 'cif_core.dic' version 2.4.2 from 2011-04-26.

Automatic conversion script
Id: cif_fix_values 1891 2012-01-12 08:04:46Z andrius 
;
_cod_original_cell_volume 1484.08(13)
_cod_original_sg_symbol_H-M P-1
_cod_database_code 7209911

loop_
_symmetry_equiv_pos_as_xyz
'x, y, z'
'-x, -y, -z'

loop_
_atom_site_label
_atom_site_type_symbol
_atom_site_fract_x
_atom_site_fract_y
_atom_site_fract_z
_atom_site_U_iso_or_equiv
_atom_site_adp_type
_atom_site_occupancy
_atom_site_symmetry_multiplicity
_atom_site_calc_flag
_atom_site_refinement_flags
Pr1 Pr 0.68316(2) 0.722777(19) 0.54041(2) 0.01598(9) Uani 1 1 d .
Pr2 Pr 0.30819(2) 0.783400(18) 0.40274(2) 0.01402(9) Uani 1 1 d .
O1 O 0.7304(3) 0.8746(3) 0.3680(3) 0.0288(8) Uani 1 1 d .
O2 O 0.5397(3) 0.8312(2) 0.3647(3) 0.0252(8) Uani 1 1 d .
O3 O 0.4750(3) 1.0918(3) 0.3888(3) 0.0254(8) Uani 1 1 d .
O4 O 0.3927(4) 1.2528(3) 0.2706(3) 0.0338(9) Uani 1 1 d .
O5 O 1.0864(4) 0.4889(3) 0.1865(3) 0.0413(10) Uani 1 1 d .
O6 O 0.0566(3) 0.8558(3) 0.4923(3) 0.0246(8) Uani 1 1 d .
O7 O -0.1523(3) 0.8163(3) 0.5599(3) 0.0255(8) Uani 1 1 d .
O8 O 0.1487(3) 0.6770(2) 0.3926(3) 0.0216(8) Uani 1 1 d .
O9 O -0.0645(3) 0.6436(3) 0.4562(3) 0.0300(9) Uani 1 1 d .
O10 O 0.4444(3) 0.6940(2) 0.5723(3) 0.0195(7) Uani 1 1 d .
O11 O 0.2496(3) 0.6474(2) 0.5864(3) 0.0209(7) Uani 1 1 d .
O12 O 0.5871(4) 0.2977(2) 0.7656(3) 0.0286(9) Uani 1 1 d .
O13 O 0.5254(3) 0.4250(2) 0.6190(3) 0.0206(7) Uani 1 1 d .
O14 O -0.2095(3) 1.0497(3) 0.7260(3) 0.0307(9) Uani 1 1 d .
O1W O 0.7187(4) 0.5807(3) 0.4347(3) 0.0367(10) Uani 1 1 d .
H1WA H 0.7390 0.5118 0.4739 0.055 Uiso 1 1 d R
H1WB H 0.6425 0.5940 0.4131 0.055 Uiso 1 1 d R
O2W O 0.7602(4) 0.5359(3) 0.6670(3) 0.0323(9) Uani 1 1 d .
H2WA H 0.7463 0.5483 0.7292 0.048 Uiso 1 1 d R
H2WB H 0.7121 0.4912 0.6698 0.048 Uiso 1 1 d R
O3W O 0.2787(3) 0.9405(3) 0.4929(3) 0.0328(9) Uani 1 1 d .
H3WA H 0.2629 1.0064 0.4482 0.049 Uiso 1 1 d R
H3WB H 0.3545 0.9279 0.5147 0.049 Uiso 1 1 d R
C1 C 0.6295(5) 0.8884(4) 0.3242(4) 0.0188(10) Uani 1 1 d .
C2 C 0.4629(5) 1.1470(4) 0.2934(4) 0.0188(10) Uani 1 1 d .
C3 C 0.6232(4) 0.9699(3) 0.2152(4) 0.0178(10) Uani 1 1 d .
C4 C 0.5390(5) 1.0889(4) 0.1995(4) 0.0210(11) Uani 1 1 d .
C5 C 0.5310(6) 1.1557(4) 0.0965(4) 0.0378(15) Uani 1 1 d .
H5 H 0.4732 1.2327 0.0872 0.045 Uiso 1 1 calc R
C6 C 0.6067(7) 1.1112(4) 0.0065(5) 0.0532(19) Uani 1 1 d .
H6 H 0.5983 1.1569 -0.0623 0.064 Uiso 1 1 calc R
C7 C 0.6955(7) 0.9968(5) 0.0207(5) 0.0468(17) Uani 1 1 d .
H7 H 0.7494 0.9658 -0.0386 0.056 Uiso 1 1 calc R
C8 C 0.7025(5) 0.9304(4) 0.1232(4) 0.0293(12) Uani 1 1 d .
C9 C 1.0274(6) 0.6918(4) 0.1772(5) 0.0344(14) Uani 1 1 d .
H9 H 1.1132 0.6846 0.1937 0.041 Uiso 1 1 calc R
C10 C 0.9301(5) 0.7979(4) 0.1618(5) 0.0335(13) Uani 1 1 d .
H10 H 0.9503 0.8620 0.1689 0.040 Uiso 1 1 calc R
C11 C 0.7752(5) 0.7212(4) 0.1220(5) 0.0354(14) Uani 1 1 d .
H11 H 0.6897 0.7321 0.1028 0.042 Uiso 1 1 calc R
C12 C 0.8705(6) 0.6133(4) 0.1353(5) 0.0435(16) Uani 1 1 d .
H12 H 0.8502 0.5522 0.1223 0.052 Uiso 1 1 calc R
C13 C 1.0003(5) 0.5903(4) 0.1686(4) 0.0315(13) Uani 1 1 d .
C14 C -0.0279(5) 0.7978(4) 0.5061(4) 0.0176(10) Uani 1 1 d .
C15 C 0.0231(5) 0.6960(4) 0.4473(4) 0.0190(11) Uani 1 1 d .
C16 C 0.3474(4) 0.6450(3) 0.6266(4) 0.0155(10) Uani 1 1 d .
C17 C 0.5221(4) 0.3987(4) 0.7183(4) 0.0168(10) Uani 1 1 d .
C18 C 0.3439(4) 0.5941(3) 0.7439(4) 0.0140(9) Uani 1 1 d .
C19 C 0.4347(4) 0.4854(3) 0.7867(4) 0.0160(10) Uani 1 1 d .
C20 C 0.4319(5) 0.4513(4) 0.8964(4) 0.0234(11) Uani 1 1 d .
H20 H 0.4954 0.3811 0.9233 0.028 Uiso 1 1 calc R
C21 C 0.3379(5) 0.5181(4) 0.9675(4) 0.0303(12) Uani 1 1 d .
H21 H 0.3391 0.4943 1.0408 0.036 Uiso 1 1 calc R
C22 C 0.2412(5) 0.6220(4) 0.9264(4) 0.0284(12) Uani 1 1 d .
H22 H 0.1746 0.6670 0.9727 0.034 Uiso 1 1 calc R
C23 C 0.2442(4) 0.6577(3) 0.8179(4) 0.0184(10) Uani 1 1 d .
C24 C 0.0390(5) 0.9657(4) 0.7262(4) 0.0245(11) Uani 1 1 d .
H24 H 0.0555 1.0388 0.7018 0.029 Uiso 1 1 calc R
C25 C 0.1491(5) 0.8698(4) 0.7456(4) 0.0272(12) Uani 1 1 d .
H25 H 0.2397 0.8783 0.7341 0.033 Uiso 1 1 calc R
C26 C -0.0012(5) 0.7495(4) 0.7962(4) 0.0262(12) Uani 1 1 d .
H26 H -0.0138 0.6750 0.8196 0.031 Uiso 1 1 calc R
C27 C -0.1157(5) 0.8441(4) 0.7776(4) 0.0262(12) Uani 1 1 d .
H27 H -0.2048 0.8329 0.7889 0.031 Uiso 1 1 calc R
C28 C -0.1016(5) 0.9587(4) 0.7416(4) 0.0215(11) Uani 1 1 d .
N1 N 0.8040(4) 0.8138(3) 0.1364(3) 0.0256(10) Uani 1 1 d .
N2 N 0.1308(4) 0.7611(3) 0.7817(3) 0.0187(9) Uani 1 1 d .

loop_
_atom_site_aniso_label
_atom_site_aniso_U_11
_atom_site_aniso_U_22
_atom_site_aniso_U_33
_atom_site_aniso_U_23
_atom_site_aniso_U_13
_atom_site_aniso_U_12
Pr1 0.01354(13) 0.01529(14) 0.01968(17) -0.00477(11) -0.00422(11) -0.00338(10)
Pr2 0.01155(13) 0.01234(14) 0.01671(16) -0.00269(11) -0.00390(11) -0.00132(10)
O1 0.0251(18) 0.0330(19) 0.026(2) 0.0053(16) -0.0126(16) -0.0098(15)
O2 0.0211(17) 0.0212(17) 0.031(2) 0.0017(15) -0.0044(16) -0.0108(14)
O3 0.0306(19) 0.0216(17) 0.019(2) -0.0055(15) -0.0073(16) 0.0012(15)
O4 0.041(2) 0.0227(18) 0.023(2) -0.0061(16) -0.0068(18) 0.0091(16)
O5 0.038(2) 0.0229(18) 0.059(3) -0.0061(18) -0.019(2) 0.0018(16)
O6 0.0173(16) 0.0228(17) 0.037(2) -0.0124(16) -0.0045(16) -0.0058(14)
O7 0.0141(16) 0.0368(19) 0.030(2) -0.0177(17) 0.0005(15) -0.0079(14)
O8 0.0116(15) 0.0249(17) 0.031(2) -0.0135(15) -0.0047(15) -0.0023(13)
O9 0.0190(17) 0.0288(18) 0.048(3) -0.0204(18) -0.0008(17) -0.0088(15)
O10 0.0180(16) 0.0223(16) 0.019(2) -0.0015(14) -0.0030(14) -0.0102(13)
O11 0.0199(16) 0.0218(16) 0.023(2) 0.0004(14) -0.0113(15) -0.0069(14)
O12 0.038(2) 0.0123(16) 0.023(2) -0.0045(15) -0.0091(17) 0.0115(15)
O13 0.0249(17) 0.0172(16) 0.015(2) -0.0053(14) -0.0080(15) 0.0040(13)
O14 0.0250(18) 0.0212(17) 0.028(2) 0.0026(15) -0.0079(16) 0.0096(15)
O1W 0.032(2) 0.0258(18) 0.061(3) -0.0198(18) -0.025(2) 0.0011(16)
O2W 0.040(2) 0.0264(18) 0.030(2) -0.0066(16) -0.0096(18) -0.0061(16)
O3W 0.0297(18) 0.0213(17) 0.051(3) -0.0178(17) -0.0108(18) -0.0007(15)
C1 0.021(2) 0.013(2) 0.018(3) -0.002(2) 0.001(2) -0.0050(19)
C2 0.017(2) 0.020(2) 0.018(3) -0.006(2) 0.000(2) -0.0038(19)
C3 0.018(2) 0.016(2) 0.020(3) -0.002(2) -0.005(2) -0.0051(19)
C4 0.021(2) 0.019(2) 0.023(3) -0.003(2) -0.007(2) -0.0043(19)
C5 0.048(3) 0.025(3) 0.023(3) -0.002(2) -0.009(3) 0.009(3)
C6 0.085(5) 0.030(3) 0.018(3) -0.001(3) -0.008(3) 0.009(3)
C7 0.064(4) 0.036(3) 0.018(3) -0.008(3) 0.004(3) 0.004(3)
C8 0.032(3) 0.017(2) 0.028(3) -0.003(2) -0.001(2) 0.001(2)
C9 0.036(3) 0.035(3) 0.035(4) -0.014(3) -0.018(3) 0.000(2)
C10 0.039(3) 0.026(3) 0.043(4) -0.017(3) -0.014(3) -0.006(2)
C11 0.026(3) 0.028(3) 0.052(4) -0.009(3) -0.010(3) -0.007(2)
C12 0.033(3) 0.022(3) 0.077(5) -0.011(3) -0.012(3) -0.009(2)
C13 0.031(3) 0.028(3) 0.031(3) -0.007(2) -0.003(3) -0.006(2)
C14 0.016(2) 0.016(2) 0.019(3) -0.004(2) -0.010(2) 0.0014(19)
C15 0.017(2) 0.018(2) 0.023(3) -0.005(2) -0.012(2) 0.0013(19)
C16 0.012(2) 0.008(2) 0.028(3) -0.009(2) -0.007(2) 0.0025(17)
C17 0.014(2) 0.019(2) 0.020(3) -0.006(2) -0.004(2) -0.0070(19)
C18 0.013(2) 0.017(2) 0.014(3) -0.0036(19) -0.0037(19) -0.0072(18)
C19 0.013(2) 0.016(2) 0.017(3) -0.0035(19) -0.0064(19) 0.0002(18)
C20 0.019(2) 0.019(2) 0.024(3) -0.004(2) -0.006(2) 0.005(2)
C21 0.035(3) 0.037(3) 0.013(3) -0.008(2) -0.008(2) 0.001(2)
C22 0.028(3) 0.028(3) 0.023(3) -0.013(2) -0.008(2) 0.008(2)
C23 0.018(2) 0.015(2) 0.023(3) -0.008(2) -0.008(2) 0.0017(18)
C24 0.028(3) 0.017(2) 0.029(3) -0.002(2) -0.010(2) -0.005(2)
C25 0.019(2) 0.028(3) 0.034(3) -0.006(2) -0.007(2) -0.007(2)
C26 0.020(2) 0.022(2) 0.038(3) -0.004(2) -0.009(2) -0.006(2)
C27 0.015(2) 0.028(3) 0.035(3) -0.005(2) -0.008(2) -0.005(2)
C28 0.024(2) 0.021(2) 0.016(3) -0.005(2) -0.007(2) 0.001(2)
N1 0.027(2) 0.018(2) 0.024(3) -0.0057(18) -0.0021(19) 0.0005(18)
N2 0.0141(18) 0.0156(19) 0.023(2) -0.0064(17) -0.0046(17) 0.0017(15)

loop_
_atom_type_symbol
_atom_type_description
_atom_type_scat_dispersion_real
_atom_type_scat_dispersion_imag
_atom_type_scat_source
C C 0.0033 0.0016 'International Tables Vol C Tables 4.2.6.8 and 6.1.1.4'
H H 0.0000 0.0000 'International Tables Vol C Tables 4.2.6.8 and 6.1.1.4'
N N 0.0061 0.0033 'International Tables Vol C Tables 4.2.6.8 and 6.1.1.4'
O O 0.0106 0.0060 'International Tables Vol C Tables 4.2.6.8 and 6.1.1.4'
Pr Pr -0.2180 2.8214 'International Tables Vol C Tables 4.2.6.8 and 6.1.1.4'

loop_
_geom_angle_atom_site_label_1
_geom_angle_atom_site_label_2
_geom_angle_atom_site_label_3
_geom_angle
_geom_angle_site_symmetry_1
_geom_angle_site_symmetry_3
O7 Pr1 O2W 97.06(11) 1_655 .
O7 Pr1 O1W 131.43(11) 1_655 .
O2W Pr1 O1W 78.12(12) . .
O7 Pr1 O9 65.51(10) 1_655 1_655
O2W Pr1 O9 76.97(12) . 1_655
O1W Pr1 O9 66.35(11) . 1_655
O7 Pr1 O10 153.21(10) 1_655 .
O2W Pr1 O10 90.41(11) . .
O1W Pr1 O10 75.26(11) . .
O9 Pr1 O10 141.23(10) 1_655 .
O7 Pr1 O4 74.60(12) 1_655 2_676
O2W Pr1 O4 69.01(10) . 2_676
O1W Pr1 O4 140.96(12) . 2_676
O9 Pr1 O4 122.86(12) 1_655 2_676
O10 Pr1 O4 84.29(11) . 2_676
O7 Pr1 O1 71.20(11) 1_655 .
O2W Pr1 O1 151.58(11) . .
O1W Pr1 O1 90.34(12) . .
O9 Pr1 O1 74.62(11) 1_655 .
O10 Pr1 O1 111.87(10) . .
O4 Pr1 O1 128.39(11) 2_676 .
O7 Pr1 O3 73.78(10) 1_655 2_676
O2W Pr1 O3 120.31(11) . 2_676
O1W Pr1 O3 149.50(10) . 2_676
O9 Pr1 O3 137.71(10) 1_655 2_676
O10 Pr1 O3 80.23(10) . 2_676
O4 Pr1 O3 51.51(10) 2_676 2_676
O1 Pr1 O3 82.13(11) . 2_676
O7 Pr1 O2 117.46(10) 1_655 .
O2W Pr1 O2 143.13(10) . .
O1W Pr1 O2 69.60(10) . .
O9 Pr1 O2 104.71(11) 1_655 .
O10 Pr1 O2 64.91(10) . .
O4 Pr1 O2 130.01(9) 2_676 .
O1 Pr1 O2 48.01(10) . .
O3 Pr1 O2 83.75(10) 2_676 .
O7 Pr1 C2 72.24(11) 1_655 2_676
O2W Pr1 C2 94.53(12) . 2_676
O1W Pr1 C2 155.56(13) . 2_676
O9 Pr1 C2 135.19(12) 1_655 2_676
O10 Pr1 C2 81.58(11) . 2_676
O4 Pr1 C2 25.61(11) 2_676 2_676
O1 Pr1 C2 105.65(12) . 2_676
O3 Pr1 C2 25.90(11) 2_676 2_676
O2 Pr1 C2 107.44(11) . 2_676
O7 Pr1 C1 94.02(12) 1_655 .
O2W Pr1 C1 157.27(11) . .
O1W Pr1 C1 79.66(12) . .
O9 Pr1 C1 89.80(12) 1_655 .
O10 Pr1 C1 88.54(11) . .
O4 Pr1 C1 133.36(10) 2_676 .
O1 Pr1 C1 23.77(11) . .
O3 Pr1 C1 81.85(11) 2_676 .
O2 Pr1 C1 24.25(10) . .
C2 Pr1 C1 107.75(12) 2_676 .
O14 Pr2 O6 75.68(11) 2_576 .
O14 Pr2 O8 91.79(11) 2_576 .
O6 Pr2 O8 65.85(9) . .
O14 Pr2 O3W 80.35(12) 2_576 .
O6 Pr2 O3W 69.08(10) . .
O8 Pr2 O3W 134.80(10) . .
O14 Pr2 O2 93.85(11) 2_576 .
O6 Pr2 O2 138.64(10) . .
O8 Pr2 O2 155.45(10) . .
O3W Pr2 O2 69.75(11) . .
O14 Pr2 O12 80.51(10) 2_576 2_666
O6 Pr2 O12 130.43(11) . 2_666
O8 Pr2 O12 72.23(11) . 2_666
O3W Pr2 O12 147.12(12) . 2_666
O2 Pr2 O12 85.17(11) . 2_666
O14 Pr2 O11 144.23(10) 2_576 .
O6 Pr2 O11 68.76(10) . .
O8 Pr2 O11 70.57(10) . .
O3W Pr2 O11 90.34(11) . .
O2 Pr2 O11 115.28(10) . .
O12 Pr2 O11 120.24(10) 2_666 .
O14 Pr2 O13 131.03(11) 2_576 2_666
O6 Pr2 O13 133.26(10) . 2_666
O8 Pr2 O13 74.71(9) . 2_666
O3W Pr2 O13 140.91(10) . 2_666
O2 Pr2 O13 83.64(10) . 2_666
O12 Pr2 O13 50.52(9) 2_666 2_666
O11 Pr2 O13 75.37(10) . 2_666
O14 Pr2 O10 148.18(10) 2_576 .
O6 Pr2 O10 102.18(10) . .
O8 Pr2 O10 116.72(10) . .
O3W Pr2 O10 69.64(10) . .
O2 Pr2 O10 66.42(10) . .
O12 Pr2 O10 119.97(9) 2_666 .
O11 Pr2 O10 49.05(9) . .
O13 Pr2 O10 73.72(9) 2_666 .
O14 Pr2 C17 105.87(12) 2_576 2_666
O6 Pr2 C17 137.30(11) . 2_666
O8 Pr2 C17 71.45(11) . 2_666
O3W Pr2 C17 153.51(11) . 2_666
O2 Pr2 C17 84.03(11) . 2_666
O12 Pr2 C17 25.36(11) 2_666 2_666
O11 Pr2 C17 97.79(11) . 2_666
O13 Pr2 C17 25.16(11) 2_666 2_666
O10 Pr2 C17 96.96(11) . 2_666
O14 Pr2 C16 154.68(11) 2_576 .
O6 Pr2 C16 84.07(11) . .
O8 Pr2 C16 93.65(11) . .
O3W Pr2 C16 78.30(11) . .
O2 Pr2 C16 91.39(11) . .
O12 Pr2 C16 124.65(10) 2_666 .
O11 Pr2 C16 24.11(10) . .
O13 Pr2 C16 74.17(10) 2_666 .
O10 Pr2 C16 25.00(10) . .
C17 Pr2 C16 99.30(12) 2_666 .
C1 O1 Pr1 101.8(3) . .
C1 O2 Pr2 158.5(3) . .
C1 O2 Pr1 87.5(3) . .
Pr2 O2 Pr1 111.77(12) . .
C2 O3 Pr1 90.5(2) . 2_676
C2 O4 Pr1 95.5(3) . 2_676
C14 O6 Pr2 119.2(3) . .
C14 O7 Pr1 120.1(3) . 1_455
C15 O8 Pr2 119.5(3) . .
C15 O9 Pr1 119.3(3) . 1_455
C16 O10 Pr1 152.3(3) . .
C16 O10 Pr2 90.2(2) . .
Pr1 O10 Pr2 116.66(12) . .
C16 O11 Pr2 98.7(3) . .
C17 O12 Pr2 95.6(3) . 2_666
C17 O13 Pr2 92.1(2) . 2_666
C28 O14 Pr2 145.0(3) . 2_576
Pr1 O1W H1WA 109.4 . .
Pr1 O1W H1WB 109.3 . .
H1WA O1W H1WB 109.5 . .
Pr1 O2W H2WA 109.2 . .
Pr1 O2W H2WB 109.3 . .
H2WA O2W H2WB 109.5 . .
Pr2 O3W H3WA 109.3 . .
Pr2 O3W H3WB 109.3 . .
H3WA O3W H3WB 109.5 . .
O2 C1 O1 122.7(4) . .
O2 C1 C3 118.8(4) . .
O1 C1 C3 118.3(4) . .
O2 C1 Pr1 68.3(3) . .
O1 C1 Pr1 54.4(2) . .
C3 C1 Pr1 172.4(3) . .
O4 C2 O3 122.5(4) . .
O4 C2 C4 116.5(4) . .
O3 C2 C4 121.0(4) . .
O4 C2 Pr1 58.9(2) . 2_676
O3 C2 Pr1 63.6(2) . 2_676
C4 C2 Pr1 175.0(3) . 2_676
C8 C3 C4 116.5(4) . .
C8 C3 C1 120.0(4) . .
C4 C3 C1 123.5(4) . .
C5 C4 C3 119.9(4) . .
C5 C4 C2 118.5(4) . .
C3 C4 C2 121.6(4) . .
C4 C5 C6 121.7(4) . .
C4 C5 H5 119.2 . .
C6 C5 H5 119.2 . .
C5 C6 C7 118.9(5) . .
C5 C6 H6 120.5 . .
C7 C6 H6 120.5 . .
C8 C7 C6 119.2(5) . .
C8 C7 H7 120.4 . .
C6 C7 H7 120.4 . .
C7 C8 C3 123.6(4) . .
C7 C8 N1 118.3(5) . .
C3 C8 N1 118.0(4) . .
C10 C9 C13 120.9(5) . .
C10 C9 H9 119.5 . .
C13 C9 H9 119.5 . .
C9 C10 N1 122.1(5) . .
C9 C10 H10 118.9 . .
N1 C10 H10 118.9 . .
C12 C11 N1 120.4(5) . .
C12 C11 H11 119.8 . .
N1 C11 H11 119.8 . .
C11 C12 C13 122.3(5) . .
C11 C12 H12 118.9 . .
C13 C12 H12 118.9 . .
O5 C13 C9 122.7(5) . .
O5 C13 C12 122.8(5) . .
C9 C13 C12 114.5(4) . .
O6 C14 O7 126.2(4) . .
O6 C14 C15 117.5(4) . .
O7 C14 C15 116.2(4) . .
O9 C15 O8 126.5(4) . .
O9 C15 C14 117.0(4) . .
O8 C15 C14 116.5(4) . .
O11 C16 O10 121.7(4) . .
O11 C16 C18 119.6(4) . .
O10 C16 C18 118.4(4) . .
O11 C16 Pr2 57.2(2) . .
O10 C16 Pr2 64.8(2) . .
C18 C16 Pr2 169.5(3) . .
O13 C17 O12 121.8(4) . .
O13 C17 C19 120.8(4) . .
O12 C17 C19 117.4(4) . .
O13 C17 Pr2 62.8(2) . 2_666
O12 C17 Pr2 59.0(2) . 2_666
C19 C17 Pr2 176.2(3) . 2_666
C23 C18 C19 117.0(4) . .
C23 C18 C16 118.6(4) . .
C19 C18 C16 124.3(4) . .
C20 C19 C18 119.6(4) . .
C20 C19 C17 118.6(4) . .
C18 C19 C17 121.4(4) . .
C19 C20 C21 122.3(4) . .
C19 C20 H20 118.8 . .
C21 C20 H20 118.8 . .
C20 C21 C22 118.2(5) . .
C20 C21 H21 120.9 . .
C22 C21 H21 120.9 . .
C23 C22 C21 120.1(4) . .
C23 C22 H22 119.9 . .
C21 C22 H22 119.9 . .
C22 C23 C18 122.4(4) . .
C22 C23 N2 117.0(4) . .
C18 C23 N2 120.4(4) . .
C25 C24 C28 122.1(4) . .
C25 C24 H24 119.0 . .
C28 C24 H24 119.0 . .
C24 C25 N2 121.4(4) . .
C24 C25 H25 119.3 . .
N2 C25 H25 119.3 . .
N2 C26 C27 121.7(4) . .
N2 C26 H26 119.1 . .
C27 C26 H26 119.1 . .
C26 C27 C28 121.1(4) . .
C26 C27 H27 119.4 . .
C28 C27 H27 119.4 . .
O14 C28 C27 122.0(4) . .
O14 C28 C24 123.2(4) . .
C27 C28 C24 114.8(4) . .
C10 N1 C11 119.5(4) . .
C10 N1 C8 119.2(4) . .
C11 N1 C8 121.2(4) . .
C25 N2 C26 118.9(4) . .
C25 N2 C23 122.1(4) . .
C26 N2 C23 118.6(4) . .

loop_
_geom_bond_atom_site_label_1
_geom_bond_atom_site_label_2
_geom_bond_distance
_geom_bond_site_symmetry_2
Pr1 O7 2.457(3) 1_655
Pr1 O2W 2.450(3) .
Pr1 O1W 2.456(3) .
Pr1 O9 2.476(3) 1_655
Pr1 O10 2.483(3) .
Pr1 O4 2.489(3) 2_676
Pr1 O1 2.541(3) .
Pr1 O3 2.594(3) 2_676
Pr1 O2 2.843(3) .
Pr1 C2 2.894(4) 2_676
Pr1 C1 3.057(5) .
Pr2 O14 2.378(3) 2_576
Pr2 O6 2.477(3) .
Pr2 O8 2.482(3) .
Pr2 O3W 2.488(3) .
Pr2 O2 2.510(3) .
Pr2 O12 2.537(3) 2_666
Pr2 O11 2.562(3) .
Pr2 O13 2.620(3) 2_666
Pr2 O10 2.727(3) .
Pr2 C17 2.945(4) 2_666
Pr2 C16 3.015(5) .
O1 C1 1.259(6) .
O2 C1 1.257(5) .
O3 C2 1.264(6) .
O3 Pr1 2.594(3) 2_676
O4 C2 1.257(5) .
O4 Pr1 2.489(3) 2_676
O5 C13 1.265(5) .
O6 C14 1.251(5) .
O7 C14 1.247(5) .
O7 Pr1 2.457(3) 1_455
O8 C15 1.261(5) .
O9 C15 1.240(5) .
O9 Pr1 2.476(3) 1_455
O10 C16 1.274(5) .
O11 C16 1.246(5) .
O12 C17 1.267(5) .
O12 Pr2 2.537(3) 2_666
O13 C17 1.253(5) .
O13 Pr2 2.620(3) 2_666
O14 C28 1.292(5) .
O14 Pr2 2.378(3) 2_576
O1W H1WA 0.8499 .
O1W H1WB 0.8500 .
O2W H2WA 0.8499 .
O2W H2WB 0.8500 .
O3W H3WA 0.8500 .
O3W H3WB 0.8501 .
C1 C3 1.501(6) .
C2 C4 1.515(6) .
C2 Pr1 2.894(4) 2_676
C3 C8 1.387(7) .
C3 C4 1.422(5) .
C4 C5 1.380(7) .
C5 C6 1.385(7) .
C5 H5 0.9300 .
C6 C7 1.392(7) .
C6 H6 0.9300 .
C7 C8 1.370(8) .
C7 H7 0.9300 .
C8 N1 1.460(5) .
C9 C10 1.351(6) .
C9 C13 1.430(7) .
C9 H9 0.9300 .
C10 N1 1.355(6) .
C10 H10 0.9300 .
C11 C12 1.357(6) .
C11 N1 1.366(6) .
C11 H11 0.9300 .
C12 C13 1.423(7) .
C12 H12 0.9300 .
C14 C15 1.554(6) .
C16 C18 1.489(6) .
C17 C19 1.505(6) .
C17 Pr2 2.945(4) 2_666
C18 C23 1.408(6) .
C18 C19 1.410(5) .
C19 C20 1.384(7) .
C20 C21 1.385(6) .
C20 H20 0.9300 .
C21 C22 1.396(6) .
C21 H21 0.9300 .
C22 C23 1.369(7) .
C22 H22 0.9300 .
C23 N2 1.463(5) .
C24 C25 1.345(6) .
C24 C28 1.419(7) .
C24 H24 0.9300 .
C25 N2 1.358(6) .
C25 H25 0.9300 .
C26 N2 1.357(6) .
C26 C27 1.362(6) .
C26 H26 0.9300 .
C27 C28 1.411(6) .
C27 H27 0.9300 .

loop_
_geom_torsion_atom_site_label_1
_geom_torsion_atom_site_label_2
_geom_torsion_atom_site_label_3
_geom_torsion_atom_site_label_4
_geom_torsion
_geom_torsion_site_symmetry_1
O7 Pr1 O1 C1 -163.1(3) 1_655
O2W Pr1 O1 C1 127.8(3) .
O1W Pr1 O1 C1 62.7(3) .
O9 Pr1 O1 C1 128.0(3) 1_655
O10 Pr1 O1 C1 -11.5(3) .
O4 Pr1 O1 C1 -112.0(3) 2_676
O3 Pr1 O1 C1 -87.6(3) 2_676
O2 Pr1 O1 C1 1.0(2) .
C2 Pr1 O1 C1 -98.6(3) 2_676
O14 Pr2 O2 C1 5.4(8) 2_576
O6 Pr2 O2 C1 -67.2(9) .
O8 Pr2 O2 C1 108.3(8) .
O3W Pr2 O2 C1 -72.8(8) .
O12 Pr2 O2 C1 85.5(8) 2_666
O11 Pr2 O2 C1 -153.2(8) .
O13 Pr2 O2 C1 136.3(8) 2_666
O10 Pr2 O2 C1 -148.7(9) .
C17 Pr2 O2 C1 111.0(8) 2_666
C16 Pr2 O2 C1 -149.8(8) .
O14 Pr2 O2 Pr1 157.80(12) 2_576
O6 Pr2 O2 Pr1 85.18(17) .
O8 Pr2 O2 Pr1 -99.3(3) .
O3W Pr2 O2 Pr1 79.57(13) .
O12 Pr2 O2 Pr1 -122.07(11) 2_666
O11 Pr2 O2 Pr1 -0.81(14) .
O13 Pr2 O2 Pr1 -71.32(11) 2_666
O10 Pr2 O2 Pr1 3.66(8) .
C17 Pr2 O2 Pr1 -96.62(13) 2_666
C16 Pr2 O2 Pr1 2.58(12) .
O7 Pr1 O2 C1 16.0(3) 1_655
O2W Pr1 O2 C1 -141.5(3) .
O1W Pr1 O2 C1 -111.1(3) .
O9 Pr1 O2 C1 -53.7(3) 1_655
O10 Pr1 O2 C1 166.2(3) .
O4 Pr1 O2 C1 108.6(3) 2_676
O1 Pr1 O2 C1 -1.0(2) .
O3 Pr1 O2 C1 84.0(2) 2_676
C2 Pr1 O2 C1 94.6(3) 2_676
O7 Pr1 O2 Pr2 -154.24(11) 1_655
O2W Pr1 O2 Pr2 48.2(2) .
O1W Pr1 O2 Pr2 78.72(13) .
O9 Pr1 O2 Pr2 136.03(11) 1_655
O10 Pr1 O2 Pr2 -4.07(9) .
O4 Pr1 O2 Pr2 -61.63(17) 2_676
O1 Pr1 O2 Pr2 -171.21(18) .
O3 Pr1 O2 Pr2 -86.19(13) 2_676
C2 Pr1 O2 Pr2 -75.61(14) 2_676
C1 Pr1 O2 Pr2 -170.2(3) .
O14 Pr2 O6 C14 109.3(3) 2_576
O8 Pr2 O6 C14 10.6(3) .
O3W Pr2 O6 C14 -165.8(4) .
O2 Pr2 O6 C14 -171.4(3) .
O12 Pr2 O6 C14 45.4(4) 2_666
O11 Pr2 O6 C14 -66.8(3) .
O13 Pr2 O6 C14 -24.4(4) 2_666
O10 Pr2 O6 C14 -103.4(3) .
C17 Pr2 O6 C14 11.2(4) 2_666
C16 Pr2 O6 C14 -86.1(3) .
O14 Pr2 O8 C15 -82.7(3) 2_576
O6 Pr2 O8 C15 -9.3(3) .
O3W Pr2 O8 C15 -4.6(4) .
O2 Pr2 O8 C15 174.0(3) .
O12 Pr2 O8 C15 -162.2(3) 2_666
O11 Pr2 O8 C15 65.5(3) .
O13 Pr2 O8 C15 145.0(3) 2_666
O10 Pr2 O8 C15 82.6(3) .
C17 Pr2 O8 C15 171.1(4) 2_666
C16 Pr2 O8 C15 72.6(3) .
O7 Pr1 O10 C16 -89.4(6) 1_655
O2W Pr1 O10 C16 17.2(6) .
O1W Pr1 O10 C16 94.8(6) .
O9 Pr1 O10 C16 86.7(6) 1_655
O4 Pr1 O10 C16 -51.6(6) 2_676
O1 Pr1 O10 C16 179.2(6) .
O3 Pr1 O10 C16 -103.5(6) 2_676
O2 Pr1 O10 C16 168.9(6) .
C2 Pr1 O10 C16 -77.3(6) 2_676
C1 Pr1 O10 C16 174.5(6) .
O7 Pr1 O10 Pr2 105.6(2) 1_655
O2W Pr1 O10 Pr2 -147.76(13) .
O1W Pr1 O10 Pr2 -70.16(13) .
O9 Pr1 O10 Pr2 -78.3(2) 1_655
O4 Pr1 O10 Pr2 143.39(12) 2_676
O1 Pr1 O10 Pr2 14.16(15) .
O3 Pr1 O10 Pr2 91.52(12) 2_676
O2 Pr1 O10 Pr2 3.90(9) .
C2 Pr1 O10 Pr2 117.72(14) 2_676
C1 Pr1 O10 Pr2 9.54(12) .
O14 Pr2 O10 C16 126.9(3) 2_576
O6 Pr2 O10 C16 44.5(2) .
O8 Pr2 O10 C16 -24.4(2) .
O3W Pr2 O10 C16 106.5(2) .
O2 Pr2 O10 C16 -177.4(3) .
O12 Pr2 O10 C16 -108.4(2) 2_666
O11 Pr2 O10 C16 -2.8(2) .
O13 Pr2 O10 C16 -87.4(2) 2_666
C17 Pr2 O10 C16 -97.1(2) 2_666
O14 Pr2 O10 Pr1 -60.0(2) 2_576
O6 Pr2 O10 Pr1 -142.40(12) .
O8 Pr2 O10 Pr1 148.69(11) .
O3W Pr2 O10 Pr1 -80.42(13) .
O2 Pr2 O10 Pr1 -4.36(10) .
O12 Pr2 O10 Pr1 64.67(15) 2_666
O11 Pr2 O10 Pr1 170.29(17) .
O13 Pr2 O10 Pr1 85.73(13) 2_666
C17 Pr2 O10 Pr1 75.99(14) 2_666
C16 Pr2 O10 Pr1 173.1(3) .
O14 Pr2 O11 C16 -133.2(3) 2_576
O6 Pr2 O11 C16 -126.7(3) .
O8 Pr2 O11 C16 162.5(3) .
O3W Pr2 O11 C16 -59.3(2) .
O2 Pr2 O11 C16 8.3(3) .
O12 Pr2 O11 C16 108.0(2) 2_666
O13 Pr2 O11 C16 83.9(2) 2_666
O10 Pr2 O11 C16 2.9(2) .
C17 Pr2 O11 C16 95.4(2) 2_666
Pr2 O2 C1 O1 156.2(6) .
Pr1 O2 C1 O1 1.8(4) .
Pr2 O2 C1 C3 -28.4(11) .
Pr1 O2 C1 C3 177.1(3) .
Pr2 O2 C1 Pr1 154.5(8) .
Pr1 O1 C1 O2 -2.0(5) .
Pr1 O1 C1 C3 -177.4(3) .
O7 Pr1 C1 O2 -165.8(2) 1_655
O2W Pr1 C1 O2 75.0(4) .
O1W Pr1 C1 O2 62.8(2) .
O9 Pr1 C1 O2 128.7(2) 1_655
O10 Pr1 C1 O2 -12.5(2) .
O4 Pr1 C1 O2 -93.3(3) 2_676
O1 Pr1 C1 O2 178.2(4) .
O3 Pr1 C1 O2 -92.9(2) 2_676
C2 Pr1 C1 O2 -93.2(3) 2_676
O7 Pr1 C1 O1 16.0(3) 1_655
O2W Pr1 C1 O1 -103.1(4) .
O1W Pr1 C1 O1 -115.4(3) .
O9 Pr1 C1 O1 -49.4(3) 1_655
O10 Pr1 C1 O1 169.3(3) .
O4 Pr1 C1 O1 88.6(3) 2_676
O3 Pr1 C1 O1 89.0(3) 2_676
O2 Pr1 C1 O1 -178.2(4) .
C2 Pr1 C1 O1 88.6(3) 2_676
Pr1 O4 C2 O3 -0.7(5) 2_676
Pr1 O4 C2 C4 -177.9(3) 2_676
Pr1 O3 C2 O4 0.7(5) 2_676
Pr1 O3 C2 C4 177.8(4) 2_676
O2 C1 C3 C8 -92.0(5) .
O1 C1 C3 C8 83.6(6) .
O2 C1 C3 C4 88.2(5) .
O1 C1 C3 C4 -96.2(5) .
C8 C3 C4 C5 4.9(7) .
C1 C3 C4 C5 -175.3(5) .
C8 C3 C4 C2 -172.0(4) .
C1 C3 C4 C2 7.9(7) .
O4 C2 C4 C5 2.2(7) .
O3 C2 C4 C5 -175.1(5) .
O4 C2 C4 C3 179.1(4) .
O3 C2 C4 C3 1.8(7) .
C3 C4 C5 C6 -2.0(9) .
C2 C4 C5 C6 174.9(5) .
C4 C5 C6 C7 -1.5(10) .
C5 C6 C7 C8 1.9(10) .
C6 C7 C8 C3 1.3(10) .
C6 C7 C8 N1 -175.6(5) .
C4 C3 C8 C7 -4.6(8) .
C1 C3 C8 C7 175.5(6) .
C4 C3 C8 N1 172.3(4) .
C1 C3 C8 N1 -7.6(7) .
C13 C9 C10 N1 -0.8(9) .
N1 C11 C12 C13 2.5(9) .
C10 C9 C13 O5 -177.2(6) .
C10 C9 C13 C12 4.4(8) .
C11 C12 C13 O5 176.3(6) .
C11 C12 C13 C9 -5.3(9) .
Pr2 O6 C14 O7 171.6(4) .
Pr2 O6 C14 C15 -11.2(5) .
Pr1 O7 C14 O6 165.2(3) 1_455
Pr1 O7 C14 C15 -12.1(5) 1_455
Pr1 O9 C15 O8 -168.6(4) 1_455
Pr1 O9 C15 C14 9.3(5) 1_455
Pr2 O8 C15 O9 -174.5(4) .
Pr2 O8 C15 C14 7.6(5) .
O6 C14 C15 O9 -175.7(4) .
O7 C14 C15 O9 1.8(6) .
O6 C14 C15 O8 2.4(6) .
O7 C14 C15 O8 179.9(4) .
Pr2 O11 C16 O10 -5.5(4) .
Pr2 O11 C16 C18 168.3(3) .
Pr1 O10 C16 O11 -161.5(4) .
Pr2 O10 C16 O11 5.1(4) .
Pr1 O10 C16 C18 24.6(8) .
Pr2 O10 C16 C18 -168.7(3) .
Pr1 O10 C16 Pr2 -166.6(6) .
O14 Pr2 C16 O11 85.5(4) 2_576
O6 Pr2 C16 O11 48.7(2) .
O8 Pr2 C16 O11 -16.5(2) .
O3W Pr2 C16 O11 118.5(2) .
O2 Pr2 C16 O11 -172.5(2) .
O12 Pr2 C16 O11 -87.4(3) 2_666
O13 Pr2 C16 O11 -89.5(2) 2_666
O10 Pr2 C16 O11 -174.8(4) .
C17 Pr2 C16 O11 -88.3(2) 2_666
O14 Pr2 C16 O10 -99.7(3) 2_576
O6 Pr2 C16 O10 -136.5(2) .
O8 Pr2 C16 O10 158.3(2) .
O3W Pr2 C16 O10 -66.6(2) .
O2 Pr2 C16 O10 2.3(2) .
O12 Pr2 C16 O10 87.4(2) 2_666
O11 Pr2 C16 O10 174.8(4) .
O13 Pr2 C16 O10 85.3(2) 2_666
C17 Pr2 C16 O10 86.5(2) 2_666
O14 Pr2 C16 C18 10.1(18) 2_576
O6 Pr2 C16 C18 -26.6(16) .
O8 Pr2 C16 C18 -91.9(16) .
O3W Pr2 C16 C18 43.2(16) .
O2 Pr2 C16 C18 112.2(16) .
O12 Pr2 C16 C18 -162.8(16) 2_666
O11 Pr2 C16 C18 -75.4(16) .
O13 Pr2 C16 C18 -164.9(16) 2_666
O10 Pr2 C16 C18 109.8(17) .
C17 Pr2 C16 C18 -163.7(16) 2_666
Pr2 O13 C17 O12 -1.0(4) 2_666
Pr2 O13 C17 C19 -178.3(4) 2_666
Pr2 O12 C17 O13 1.0(5) 2_666
Pr2 O12 C17 C19 178.4(3) 2_666
O11 C16 C18 C23 -72.6(5) .
O10 C16 C18 C23 101.4(5) .
Pr2 C16 C18 C23 -3.3(18) .
O11 C16 C18 C19 107.4(5) .
O10 C16 C18 C19 -78.6(5) .
Pr2 C16 C18 C19 176.7(14) .
C23 C18 C19 C20 -6.1(6) .
C16 C18 C19 C20 173.9(4) .
C23 C18 C19 C17 166.4(4) .
C16 C18 C19 C17 -13.6(6) .
O13 C17 C19 C20 178.6(4) .
O12 C17 C19 C20 1.1(6) .
O13 C17 C19 C18 6.0(6) .
O12 C17 C19 C18 -171.5(4) .
C18 C19 C20 C21 3.0(7) .
C17 C19 C20 C21 -169.7(4) .
C19 C20 C21 C22 1.3(8) .
C20 C21 C22 C23 -2.3(8) .
C21 C22 C23 C18 -1.0(8) .
C21 C22 C23 N2 174.0(4) .
C19 C18 C23 C22 5.2(7) .
C16 C18 C23 C22 -174.7(4) .
C19 C18 C23 N2 -169.7(4) .
C16 C18 C23 N2 10.3(6) .
C28 C24 C25 N2 -0.3(8) .
N2 C26 C27 C28 0.4(8) .
Pr2 O14 C28 C27 -120.7(5) 2_576
Pr2 O14 C28 C24 60.6(8) 2_576
C26 C27 C28 O14 -178.3(5) .
C26 C27 C28 C24 0.5(7) .
C25 C24 C28 O14 178.2(5) .
C25 C24 C28 C27 -0.6(7) .
C9 C10 N1 C11 -2.4(8) .
C9 C10 N1 C8 178.7(5) .
C12 C11 N1 C10 1.5(8) .
C12 C11 N1 C8 -179.6(5) .
C7 C8 N1 C10 100.1(7) .
C3 C8 N1 C10 -77.0(6) .
C7 C8 N1 C11 -78.8(7) .
C3 C8 N1 C11 104.1(6) .
C24 C25 N2 C26 1.2(7) .
C24 C25 N2 C23 -171.1(5) .
C27 C26 N2 C25 -1.3(7) .
C27 C26 N2 C23 171.3(5) .
C22 C23 N2 C25 96.5(6) .
C18 C23 N2 C25 -88.3(5) .
C22 C23 N2 C26 -75.8(6) .
C18 C23 N2 C26 99.4(5) .
